data_7108145
loop_
_publ_author_name
'Yu-Ting Lee'
'Yeong-Jiunn Jang'
'Siang-en Syu'
'Shu-Chi Chou'
'Chia-Jui Lee'
'Wenwei Lin'

_publ_section_title
;
 Preparation of functional benzofurans and indoles via chemoselective
 intramolecular Wittig reactions
;
_journal_name_full Chem.Commun.
_journal_page_first 8135
_journal_paper_doi 10.1039/c2cc33972b
_journal_volume 48
_journal_year 2012
_chemical_formula_moiety 'C37 H26 Cl N O4'
_chemical_formula_sum 'C37 H26 Cl N O4'
_chemical_formula_weight 584.04
_chemical_name_systematic
;
?
;
_space_group_IT_number 14
_symmetry_cell_setting monoclinic
_symmetry_space_group_name_Hall '-P 2yn'
_symmetry_space_group_name_H-M 'P 1 21/n 1'
_atom_sites_solution_hydrogens geom
_atom_sites_solution_primary direct
_atom_sites_solution_secondary difmap
_audit_creation_method SHELXL-97
_cell_angle_alpha 90.00
_cell_angle_beta 92.334(8)
_cell_angle_gamma 90.00
_cell_formula_units_Z 4
_cell_length_a 14.182(6)
_cell_length_b 11.626(5)
_cell_length_c 17.884(8)
_cell_measurement_reflns_used 0
_cell_measurement_temperature 296(2)
_cell_measurement_theta_max 0
_cell_measurement_theta_min 0
_cell_volume 2946(2)
_computing_molecular_graphics 'Ortep-3 for Windows (Farrugia, 1997)'
_computing_publication_material 'WinGX publication routines (Farrugia, 1999)'
_computing_structure_refinement 'SHELXL-97 (Sheldrick, 1997)'
_computing_structure_solution 'SHELXS-86 (Sheldrick, 1986)'
_diffrn_ambient_temperature 296(2)
_diffrn_measured_fraction_theta_full 0.990
_diffrn_measured_fraction_theta_max 0.990
_diffrn_radiation_monochromator graphite
_diffrn_radiation_source 'fine-focus sealed tube'
_diffrn_radiation_type MoK\a
_diffrn_radiation_wavelength 0.71073
_diffrn_reflns_av_R_equivalents 0.0821
_diffrn_reflns_av_sigmaI/netI 0.0890
_diffrn_reflns_limit_h_max 16
_diffrn_reflns_limit_h_min -16
_diffrn_reflns_limit_k_max 13
_diffrn_reflns_limit_k_min -13
_diffrn_reflns_limit_l_max 21
_diffrn_reflns_limit_l_min -20
_diffrn_reflns_number 18046
_diffrn_reflns_theta_full 25.14
_diffrn_reflns_theta_max 25.14
_diffrn_reflns_theta_min 1.87
_exptl_absorpt_coefficient_mu 0.172
_exptl_absorpt_correction_T_max 0.9598
_exptl_absorpt_correction_T_min 0.9343
_exptl_absorpt_correction_type multi-scan
_exptl_crystal_colour colorless
_exptl_crystal_density_diffrn 1.317
_exptl_crystal_density_method 'not measured'
_exptl_crystal_description prism
_exptl_crystal_F_000 1216
_exptl_crystal_size_max 0.40
_exptl_crystal_size_mid 0.33
_exptl_crystal_size_min 0.24
_refine_diff_density_max 0.486
_refine_diff_density_min -0.479
_refine_diff_density_rms 0.185
_refine_ls_extinction_method none
_refine_ls_goodness_of_fit_ref 0.969
_refine_ls_hydrogen_treatment constr
_refine_ls_matrix_type full
_refine_ls_number_parameters 387
_refine_ls_number_reflns 5216
_refine_ls_number_restraints 0
_refine_ls_restrained_S_all 0.969
_refine_ls_R_factor_all 0.1549
_refine_ls_R_factor_gt 0.0585
_refine_ls_shift/su_max 0.062
_refine_ls_shift/su_mean 0.010
_refine_ls_structure_factor_coef Fsqd
_refine_ls_weighting_details 'calc w=1/[\s^2^(Fo^2^)+(0.1261P)^2^+0.0000P] where P=(Fo^2^+2Fc^2^)/3'
_refine_ls_weighting_scheme calc
_refine_ls_wR_factor_gt 0.1568
_refine_ls_wR_factor_ref 0.2330
_reflns_number_gt 2491
_reflns_number_total 5216
_reflns_threshold_expression >2sigma(I)
_cod_data_source_file c2cc33972b.txt
_cod_data_source_block ch13611
_cod_original_sg_symbol_H-M 'P 21/n'
_cod_database_code 7108145

loop_
_symmetry_equiv_pos_as_xyz
'x, y, z'
'-x+1/2, y+1/2, -z+1/2'
'-x, -y, -z'
'x-1/2, -y-1/2, z-1/2'

loop_
_atom_site_label
_atom_site_type_symbol
_atom_site_fract_x
_atom_site_fract_y
_atom_site_fract_z
_atom_site_U_iso_or_equiv
_atom_site_adp_type
_atom_site_occupancy
_atom_site_symmetry_multiplicity
_atom_site_calc_flag
_atom_site_refinement_flags
C1 C 0.2389(3) 0.8100(4) -0.0615(3) 0.0535(11) Uani 1 1 d .
C2 C 0.2887(4) 0.9754(4) 0.0066(3) 0.0725(14) Uani 1 1 d .
H2A H 0.2390 1.0329 0.0052 0.087 Uiso 1 1 calc R
H2B H 0.3276 0.9874 -0.0361 0.087 Uiso 1 1 calc R
C3 C 0.3471(3) 0.9860(4) 0.0775(2) 0.0512(11) Uani 1 1 d .
C4 C 0.3174(3) 0.9402(4) 0.1438(3) 0.0601(12) Uani 1 1 d .
H4 H 0.2596 0.9025 0.1444 0.072 Uiso 1 1 calc R
C5 C 0.3709(4) 0.9494(4) 0.2080(3) 0.0750(15) Uani 1 1 d .
H5 H 0.3496 0.9188 0.2523 0.090 Uiso 1 1 calc R
C6 C 0.4560(4) 1.0036(5) 0.2075(3) 0.0813(16) Uani 1 1 d .
H6 H 0.4936 1.0078 0.2513 0.098 Uiso 1 1 calc R
C7 C 0.4865(4) 1.0520(5) 0.1428(4) 0.0780(15) Uani 1 1 d .
H7 H 0.5438 1.0909 0.1430 0.094 Uiso 1 1 calc R
C8 C 0.4322(3) 1.0428(4) 0.0779(3) 0.0649(13) Uani 1 1 d .
H8 H 0.4530 1.0750 0.0339 0.078 Uiso 1 1 calc R
C9 C 0.2102(3) 0.6114(4) -0.1083(2) 0.0503(11) Uani 1 1 d .
C10 C 0.2444(4) 0.6157(5) -0.1803(3) 0.0712(14) Uani 1 1 d .
H10 H 0.2679 0.6835 -0.1999 0.085 Uiso 1 1 calc R
C11 C 0.2419(4) 0.5150(6) -0.2211(3) 0.0854(17) Uani 1 1 d .
H11 H 0.2643 0.5148 -0.2693 0.103 Uiso 1 1 calc R
C12 C 0.2071(4) 0.4151(5) -0.1922(3) 0.0814(16) Uani 1 1 d .
H12 H 0.2046 0.3495 -0.2220 0.098 Uiso 1 1 calc R
C13 C 0.1755(3) 0.4089(4) -0.1201(3) 0.0631(13) Uani 1 1 d .
H13 H 0.1529 0.3403 -0.1010 0.076 Uiso 1 1 calc R
C14 C 0.1787(3) 0.5091(4) -0.0770(2) 0.0473(10) Uani 1 1 d .
C15 C 0.1492(3) 0.5347(3) -0.0027(2) 0.0434(10) Uani 1 1 d .
C16 C 0.1598(3) 0.6499(4) 0.0086(2) 0.0438(10) Uani 1 1 d .
C17 C 0.1234(3) 0.7155(4) 0.0720(2) 0.0464(10) Uani 1 1 d .
C18 C 0.1541(3) 0.6906(4) 0.1449(2) 0.0603(12) Uani 1 1 d .
H18 H 0.2016 0.6366 0.1539 0.072 Uiso 1 1 calc R
C19 C 0.1143(4) 0.7457(5) 0.2040(3) 0.0734(15) Uani 1 1 d .
H19 H 0.1367 0.7307 0.2526 0.088 Uiso 1 1 calc R
C20 C 0.0425(4) 0.8221(5) 0.1919(3) 0.0759(15) Uani 1 1 d .
H20 H 0.0147 0.8574 0.2321 0.091 Uiso 1 1 calc R
C21 C 0.0110(3) 0.8469(4) 0.1199(3) 0.0676(14) Uani 1 1 d .
C22 C 0.0518(3) 0.7950(4) 0.0595(2) 0.0560(12) Uani 1 1 d .
H22 H 0.0313 0.8134 0.0110 0.067 Uiso 1 1 calc R
C23 C 0.1081(3) 0.4554(3) 0.0508(2) 0.0449(10) Uani 1 1 d .
H23 H 0.0520 0.4776 0.0718 0.054 Uiso 1 1 calc R
C24 C 0.1441(3) 0.3544(3) 0.0718(2) 0.0429(10) Uani 1 1 d .
C25 C 0.1070(3) 0.2731(3) 0.1254(2) 0.0432(10) Uani 1 1 d .
C26 C 0.0155(3) 0.2820(4) 0.1483(2) 0.0538(11) Uani 1 1 d .
H26 H -0.0242 0.3374 0.1266 0.065 Uiso 1 1 calc R
C27 C -0.0181(3) 0.2111(4) 0.2025(3) 0.0674(13) Uani 1 1 d .
H27 H -0.0802 0.2183 0.2167 0.081 Uiso 1 1 calc R
C28 C 0.0396(4) 0.1296(4) 0.2358(3) 0.0685(14) Uani 1 1 d .
H28 H 0.0175 0.0831 0.2736 0.082 Uiso 1 1 calc R
C29 C 0.1297(4) 0.1171(4) 0.2132(3) 0.0691(14) Uani 1 1 d .
H29 H 0.1685 0.0608 0.2349 0.083 Uiso 1 1 calc R
C30 C 0.1637(3) 0.1876(4) 0.1580(2) 0.0577(12) Uani 1 1 d .
H30 H 0.2250 0.1778 0.1426 0.069 Uiso 1 1 calc R
C31 C 0.3102(3) 0.3670(4) 0.0712(3) 0.0521(11) Uani 1 1 d .
C32 C 0.3935(3) 0.3396(4) 0.0276(3) 0.0596(12) Uani 1 1 d .
C33 C 0.4802(3) 0.3760(5) 0.0557(4) 0.0858(17) Uani 1 1 d .
H33 H 0.4864 0.4141 0.1014 0.103 Uiso 1 1 calc R
C34 C 0.5584(4) 0.3536(6) 0.0130(5) 0.112(2) Uani 1 1 d .
H34 H 0.6179 0.3751 0.0318 0.134 Uiso 1 1 calc R
C35 C 0.5507(5) 0.3021(7) -0.0540(4) 0.106(2) Uani 1 1 d .
H35 H 0.6040 0.2914 -0.0818 0.128 Uiso 1 1 calc R
C36 C 0.4655(5) 0.2656(6) -0.0812(3) 0.0943(19) Uani 1 1 d .
H36 H 0.4603 0.2274 -0.1269 0.113 Uiso 1 1 calc R
C37 C 0.3860(4) 0.2857(5) -0.0404(3) 0.0736(15) Uani 1 1 d .
H37 H 0.3271 0.2624 -0.0595 0.088 Uiso 1 1 calc R
N1 N 0.1997(2) 0.7003(3) -0.05493(17) 0.0447(8) Uani 1 1 d .
O1 O 0.2477(2) 0.8599(3) 0.00384(17) 0.0653(9) Uani 1 1 d .
O2 O 0.2637(2) 0.8477(3) -0.11951(18) 0.0767(10) Uani 1 1 d .
O3 O 0.22955(18) 0.3208(2) 0.04030(15) 0.0491(7) Uani 1 1 d .
O4 O 0.3109(2) 0.4228(3) 0.1273(2) 0.0807(11) Uani 1 1 d .
Cl1 Cl -0.08200(12) 0.93920(17) 0.10381(11) 0.1291(8) Uani 1 1 d .

loop_
_atom_site_aniso_label
_atom_site_aniso_U_11
_atom_site_aniso_U_22
_atom_site_aniso_U_33
_atom_site_aniso_U_23
_atom_site_aniso_U_13
_atom_site_aniso_U_12
C1 0.054(3) 0.061(3) 0.046(3) 0.008(3) 0.005(2) -0.001(2)
C2 0.104(4) 0.044(3) 0.068(3) 0.012(2) -0.010(3) -0.019(3)
C3 0.060(3) 0.042(3) 0.052(3) 0.004(2) 0.003(2) 0.001(2)
C4 0.060(3) 0.056(3) 0.064(3) 0.010(2) 0.003(2) -0.006(2)
C5 0.099(4) 0.068(4) 0.058(3) 0.009(3) 0.001(3) -0.006(3)
C6 0.086(4) 0.073(4) 0.084(4) -0.004(3) -0.019(3) 0.003(3)
C7 0.060(3) 0.076(4) 0.097(5) -0.010(3) 0.003(3) -0.014(3)
C8 0.074(3) 0.056(3) 0.066(3) 0.000(2) 0.018(3) -0.009(3)
C9 0.051(3) 0.057(3) 0.043(3) -0.004(2) 0.003(2) 0.007(2)
C10 0.091(4) 0.074(4) 0.050(3) 0.003(3) 0.026(3) 0.002(3)
C11 0.121(5) 0.092(5) 0.045(3) -0.009(3) 0.024(3) 0.018(4)
C12 0.117(5) 0.071(4) 0.056(3) -0.018(3) 0.009(3) 0.019(3)
C13 0.080(3) 0.055(3) 0.054(3) -0.010(2) 0.001(2) 0.011(2)
C14 0.045(2) 0.051(3) 0.046(2) -0.003(2) 0.0024(19) 0.010(2)
C15 0.042(2) 0.047(3) 0.042(2) 0.002(2) 0.0016(18) 0.0062(19)
C16 0.042(2) 0.050(3) 0.040(2) 0.003(2) 0.0024(18) 0.0027(19)
C17 0.052(2) 0.043(3) 0.045(3) 0.002(2) 0.0065(19) -0.006(2)
C18 0.084(3) 0.052(3) 0.046(3) 0.004(2) 0.009(2) 0.005(2)
C19 0.113(4) 0.068(4) 0.040(3) 0.001(3) 0.014(3) 0.002(3)
C20 0.092(4) 0.072(4) 0.066(4) -0.021(3) 0.028(3) -0.007(3)
C21 0.062(3) 0.061(3) 0.080(4) -0.028(3) 0.008(3) 0.006(2)
C22 0.058(3) 0.050(3) 0.059(3) -0.009(2) -0.005(2) 0.004(2)
C23 0.042(2) 0.047(3) 0.046(2) -0.007(2) 0.0060(18) 0.004(2)
C24 0.043(2) 0.043(3) 0.043(2) -0.005(2) -0.0001(18) 0.0010(19)
C25 0.047(2) 0.042(3) 0.041(2) -0.0063(19) 0.0006(19) -0.0027(19)
C26 0.053(3) 0.055(3) 0.054(3) 0.003(2) 0.001(2) -0.002(2)
C27 0.068(3) 0.068(3) 0.068(3) 0.004(3) 0.019(3) -0.009(3)
C28 0.097(4) 0.050(3) 0.059(3) 0.008(2) 0.008(3) -0.009(3)
C29 0.092(4) 0.052(3) 0.064(3) 0.011(3) 0.005(3) 0.007(3)
C30 0.063(3) 0.047(3) 0.063(3) -0.001(2) 0.004(2) 0.004(2)
C31 0.047(3) 0.053(3) 0.056(3) 0.002(2) 0.000(2) 0.005(2)
C32 0.052(3) 0.059(3) 0.069(3) 0.014(3) 0.009(2) 0.019(2)
C33 0.049(3) 0.084(4) 0.124(5) 0.016(3) 0.001(3) 0.012(3)
C34 0.052(4) 0.114(6) 0.170(8) 0.053(5) 0.007(4) 0.022(3)
C35 0.095(5) 0.116(6) 0.111 0.041(5) 0.040(4) 0.050(4)
C36 0.090(5) 0.101(5) 0.094(4) 0.030(4) 0.030(4) 0.035(4)
C37 0.071(3) 0.077(4) 0.075(4) 0.014(3) 0.021(3) 0.027(3)
N1 0.051(2) 0.043(2) 0.041(2) 0.0006(17) 0.0068(15) -0.0020(16)
O1 0.087(2) 0.057(2) 0.052(2) 0.0012(16) 0.0053(16) -0.0206(17)
O2 0.104(3) 0.074(2) 0.053(2) 0.0113(18) 0.0133(18) -0.0241(19)
O3 0.0452(17) 0.0487(17) 0.0535(18) -0.0041(14) 0.0040(13) 0.0043(13)
O4 0.060(2) 0.104(3) 0.077(3) -0.029(2) -0.0008(18) -0.0051(18)
Cl1 0.1085(12) 0.1366(17) 0.1404(16) -0.0608(12) -0.0188(11) 0.0656(11)

loop_
_atom_type_symbol
_atom_type_description
_atom_type_scat_dispersion_real
_atom_type_scat_dispersion_imag
_atom_type_scat_source
C C 0.0033 0.0016 'International Tables Vol C Tables 4.2.6.8 and 6.1.1.4'
H H 0.0000 0.0000 'International Tables Vol C Tables 4.2.6.8 and 6.1.1.4'
N N 0.0061 0.0033 'International Tables Vol C Tables 4.2.6.8 and 6.1.1.4'
O O 0.0106 0.0060 'International Tables Vol C Tables 4.2.6.8 and 6.1.1.4'
Cl Cl 0.1484 0.1585 'International Tables Vol C Tables 4.2.6.8 and 6.1.1.4'

loop_
_geom_angle_atom_site_label_1
_geom_angle_atom_site_label_2
_geom_angle_atom_site_label_3
_geom_angle
O2 C1 O1 126.4(5)
O2 C1 N1 122.8(4)
O1 C1 N1 110.7(4)
O1 C2 C3 108.1(4)
O1 C2 H2A 110.1
C3 C2 H2A 110.1
O1 C2 H2B 110.1
C3 C2 H2B 110.1
H2A C2 H2B 108.4
C8 C3 C4 118.6(4)
C8 C3 C2 120.1(4)
C4 C3 C2 121.3(4)
C5 C4 C3 121.1(5)
C5 C4 H4 119.4
C3 C4 H4 119.4
C6 C5 C4 119.9(5)
C6 C5 H5 120.1
C4 C5 H5 120.1
C5 C6 C7 120.3(5)
C5 C6 H6 119.9
C7 C6 H6 119.9
C6 C7 C8 119.8(5)
C6 C7 H7 120.1
C8 C7 H7 120.1
C7 C8 C3 120.3(5)
C7 C8 H8 119.9
C3 C8 H8 119.9
C10 C9 C14 122.0(4)
C10 C9 N1 130.2(4)
C14 C9 N1 107.8(3)
C11 C10 C9 117.1(5)
C11 C10 H10 121.5
C9 C10 H10 121.5
C12 C11 C10 121.4(5)
C12 C11 H11 119.3
C10 C11 H11 119.3
C11 C12 C13 122.0(5)
C11 C12 H12 119.0
C13 C12 H12 119.0
C12 C13 C14 117.8(5)
C12 C13 H13 121.1
C14 C13 H13 121.1
C9 C14 C13 119.5(4)
C9 C14 C15 107.7(4)
C13 C14 C15 132.7(4)
C16 C15 C14 107.8(4)
C16 C15 C23 124.5(4)
C14 C15 C23 127.5(4)
C15 C16 N1 109.5(3)
C15 C16 C17 125.6(4)
N1 C16 C17 124.4(4)
C22 C17 C18 119.3(4)
C22 C17 C16 120.0(4)
C18 C17 C16 120.4(4)
C19 C18 C17 120.1(5)
C19 C18 H18 120.0
C17 C18 H18 120.0
C20 C19 C18 120.6(5)
C20 C19 H19 119.7
C18 C19 H19 119.7
C19 C20 C21 119.8(5)
C19 C20 H20 120.1
C21 C20 H20 120.1
C20 C21 C22 120.6(5)
C20 C21 Cl1 120.3(4)
C22 C21 Cl1 119.0(4)
C17 C22 C21 119.6(4)
C17 C22 H22 120.2
C21 C22 H22 120.2
C24 C23 C15 125.5(4)
C24 C23 H23 117.2
C15 C23 H23 117.2
C23 C24 O3 117.3(4)
C23 C24 C25 127.8(4)
O3 C24 C25 114.9(3)
C26 C25 C30 117.6(4)
C26 C25 C24 121.0(4)
C30 C25 C24 121.3(4)
C27 C26 C25 121.5(4)
C27 C26 H26 119.3
C25 C26 H26 119.3
C26 C27 C28 120.2(5)
C26 C27 H27 119.9
C28 C27 H27 119.9
C29 C28 C27 119.7(5)
C29 C28 H28 120.2
C27 C28 H28 120.2
C28 C29 C30 120.4(5)
C28 C29 H29 119.8
C30 C29 H29 119.8
C29 C30 C25 120.6(4)
C29 C30 H30 119.7
C25 C30 H30 119.7
O4 C31 O3 122.3(4)
O4 C31 C32 125.5(4)
O3 C31 C32 112.1(4)
C37 C32 C33 120.1(5)
C37 C32 C31 122.3(4)
C33 C32 C31 117.5(5)
C34 C33 C32 117.4(6)
C34 C33 H33 121.3
C32 C33 H33 121.3
C35 C34 C33 122.4(7)
C35 C34 H34 118.8
C33 C34 H34 118.8
C34 C35 C36 120.1(6)
C34 C35 H35 120.0
C36 C35 H35 120.0
C35 C36 C37 119.4(7)
C35 C36 H36 120.3
C37 C36 H36 120.3
C32 C37 C36 120.6(6)
C32 C37 H37 119.7
C36 C37 H37 119.7
C1 N1 C16 128.2(3)
C1 N1 C9 123.7(3)
C16 N1 C9 107.2(3)
C1 O1 C2 117.5(4)
C31 O3 C24 116.7(3)

loop_
_geom_bond_atom_site_label_1
_geom_bond_atom_site_label_2
_geom_bond_distance
C1 O2 1.192(5)
C1 O1 1.307(5)
C1 N1 1.398(5)
C2 O1 1.463(5)
C2 C3 1.491(6)
C2 H2A 0.9700
C2 H2B 0.9700
C3 C8 1.376(6)
C3 C4 1.381(6)
C4 C5 1.355(6)
C4 H4 0.9300
C5 C6 1.361(7)
C5 H5 0.9300
C6 C7 1.372(7)
C6 H6 0.9300
C7 C8 1.371(7)
C7 H7 0.9300
C8 H8 0.9300
C9 C10 1.395(6)
C9 C14 1.396(6)
C9 N1 1.419(5)
C10 C11 1.380(7)
C10 H10 0.9300
C11 C12 1.371(7)
C11 H11 0.9300
C12 C13 1.384(7)
C12 H12 0.9300
C13 C14 1.397(6)
C13 H13 0.9300
C14 C15 1.441(5)
C15 C16 1.362(5)
C15 C23 1.466(5)
C16 N1 1.417(5)
C16 C17 1.476(5)
C17 C22 1.384(6)
C17 C18 1.390(6)
C18 C19 1.376(6)
C18 H18 0.9300
C19 C20 1.363(7)
C19 H19 0.9300
C20 C21 1.376(7)
C20 H20 0.9300
C21 C22 1.383(6)
C21 Cl1 1.716(5)
C22 H22 0.9300
C23 C24 1.328(5)
C23 H23 0.9300
C24 O3 1.411(4)
C24 C25 1.461(6)
C25 C26 1.380(5)
C25 C30 1.391(6)
C26 C27 1.373(6)
C26 H26 0.9300
C27 C28 1.372(7)
C27 H27 0.9300
C28 C29 1.363(6)
C28 H28 0.9300
C29 C30 1.384(6)
C29 H29 0.9300
C30 H30 0.9300
C31 O4 1.194(5)
C31 O3 1.360(5)
C31 C32 1.477(6)
C32 C37 1.368(7)
C32 C33 1.377(7)
C33 C34 1.396(8)
C33 H33 0.9300
C34 C35 1.341(9)
C34 H34 0.9300
C35 C36 1.352(9)
C35 H35 0.9300
C36 C37 1.388(7)
C36 H36 0.9300
C37 H37 0.9300
